data_7248589
loop_
_publ_author_name
'Shaiwale, Mayuri'
'Som, Narayan N.'
'Jha, Prafulla K.'
'Ballabh, Amar'

_publ_section_title
;
 A simple and efficient synthesis of a series of
 N-(thiazol-2-yl)piperidine-2,6-dione compounds and their interesting NLO
 properties
;
_journal_issue 23
_journal_name_full CrystEngComm
_journal_page_first 3069
_journal_page_last 3076
_journal_paper_doi 10.1039/D4CE00217B
_journal_volume 26
_journal_year 2024
_chemical_formula_moiety 'C10 H12 N2 O2 S'
_chemical_formula_sum 'C10 H12 N2 O2 S'
_chemical_formula_weight 224.28
_chemical_name_systematic 1-(4,5-dimethylthiazol-2-yl)piperidine-2,6-dione
_space_group_crystal_system orthorhombic
_space_group_IT_number 61
_space_group_name_Hall '-P 2ac 2ab'
_space_group_name_H-M_alt 'P b c a'
_atom_sites_solution_hydrogens geom
_atom_sites_solution_primary dual
_audit_creation_date 2021-02-09
_audit_creation_method
;
Olex2 1.3
(compiled 2020.11.12 svn.r5f609507 for OlexSys, GUI svn.r6226)
;
_audit_update_record
;
2021-02-09 deposited with the CCDC.	2024-05-06 downloaded from the CCDC.
;
_cell_angle_alpha 90
_cell_angle_beta 90
_cell_angle_gamma 90
_cell_formula_units_Z 8
_cell_length_a 11.0048(7)
_cell_length_b 9.1927(7)
_cell_length_c 21.2407(14)
_cell_measurement_reflns_used 1575
_cell_measurement_temperature 293(2)
_cell_measurement_theta_max 28.1710
_cell_measurement_theta_min 4.0720
_cell_volume 2148.8(3)
_computing_cell_refinement 'CrysAlisPro 1.171.39.29d (Rigaku OD, 2017)'
_computing_data_collection 'CrysAlisPro 1.171.39.29d (Rigaku OD, 2017)'
_computing_data_reduction 'CrysAlisPro 1.171.39.29d (Rigaku OD, 2017)'
_computing_molecular_graphics 'Olex2 1.3 (Dolomanov et al., 2009)'
_computing_publication_material 'Olex2 1.3 (Dolomanov et al., 2009)'
_computing_structure_refinement 'SHELXL 2018/3 (Sheldrick, 2015)'
_computing_structure_solution 'SHELXT 2018/2 (Sheldrick, 2018)'
_diffrn_ambient_temperature 293
_diffrn_detector 'CCD plate'
_diffrn_detector_area_resol_mean 16.1702
_diffrn_detector_type Eos
_diffrn_measurement_details
;
List of Runs (angles in degrees, time in seconds):

  # Type    Start    End  Width  t~exp~   \w     \q     \k     \f   Frames
#--------------------------------------------------------------------------
  1  \w    -12.00  86.00   1.00    4.13    --   19.44  77.00 -30.00   98
  2  \w    -52.00 -26.00   1.00    4.13    --  -20.23  77.00  90.00   26
  3  \w     10.00  40.00   1.00    4.13    --  -20.23  77.00  90.00   30
  4  \w    -11.00  34.00   1.00    4.13    --  -20.23  77.00-120.00   45
;
_diffrn_measurement_device 'four-circle diffractometer'
_diffrn_measurement_device_type 'Xcalibur, Eos, Gemini'
_diffrn_measurement_method '\w scans'
_diffrn_orient_matrix_type 'CrysAlisPro convention (1999,Acta A55,543-557)'
_diffrn_orient_matrix_UB_11 -0.0436994000
_diffrn_orient_matrix_UB_12 -0.0148706000
_diffrn_orient_matrix_UB_13 -0.0237001000
_diffrn_orient_matrix_UB_21 0.0465300000
_diffrn_orient_matrix_UB_22 0.0006254000
_diffrn_orient_matrix_UB_23 -0.0231319000
_diffrn_orient_matrix_UB_31 0.0089216000
_diffrn_orient_matrix_UB_32 -0.0756383000
_diffrn_orient_matrix_UB_33 0.0044855000
_diffrn_radiation_monochromator graphite
_diffrn_radiation_probe x-ray
_diffrn_radiation_type 'Mo K\a'
_diffrn_radiation_wavelength 0.71073
_diffrn_reflns_av_R_equivalents 0.0321
_diffrn_reflns_av_unetI/netI 0.0459
_diffrn_reflns_Laue_measured_fraction_full 0.997
_diffrn_reflns_Laue_measured_fraction_max 0.894
_diffrn_reflns_limit_h_max 14
_diffrn_reflns_limit_h_min -13
_diffrn_reflns_limit_k_max 12
_diffrn_reflns_limit_k_min -12
_diffrn_reflns_limit_l_max 29
_diffrn_reflns_limit_l_min -25
_diffrn_reflns_number 7976
_diffrn_reflns_point_group_measured_fraction_full 0.997
_diffrn_reflns_point_group_measured_fraction_max 0.894
_diffrn_reflns_theta_full 25.242
_diffrn_reflns_theta_max 29.02
_diffrn_reflns_theta_min 3.47
_diffrn_source 'fine-focus sealed X-ray tube'
_diffrn_source_type 'Enhance (Mo) X-ray Source'
_exptl_absorpt_coefficient_mu 0.282
_exptl_absorpt_correction_T_max 1.00000
_exptl_absorpt_correction_T_min 0.91031
_exptl_absorpt_correction_type multi-scan
_exptl_absorpt_process_details
;
CrysAlisPro 1.171.39.29d (Rigaku Oxford Diffraction, 2017)
Empirical absorption correction using spherical harmonics,
 implemented in SCALE3 ABSPACK scaling algorithm.
;
_exptl_crystal_colour 'clear yellowish colourless'
_exptl_crystal_colour_lustre clear
_exptl_crystal_colour_modifier yellowish
_exptl_crystal_colour_primary colourless
_exptl_crystal_density_diffrn 1.387
_exptl_crystal_density_method 'not measured'
_exptl_crystal_description block
_exptl_crystal_F_000 944
_exptl_crystal_recrystallization_method 'Recrystallized from Ethylacetate'
_exptl_crystal_size_max 0.9
_exptl_crystal_size_mid 0.683
_exptl_crystal_size_min 0.301
_refine_diff_density_max 0.622
_refine_diff_density_min -0.359
_refine_diff_density_rms 0.067
_refine_ls_extinction_method none
_refine_ls_goodness_of_fit_ref 1.049
_refine_ls_hydrogen_treatment constr
_refine_ls_matrix_type full
_refine_ls_number_parameters 138
_refine_ls_number_reflns 2560
_refine_ls_number_restraints 0
_refine_ls_restrained_S_all 1.049
_refine_ls_R_factor_all 0.0892
_refine_ls_R_factor_gt 0.0588
_refine_ls_shift/su_max 0.001
_refine_ls_shift/su_mean 0.000
_refine_ls_structure_factor_coef Fsqd
_refine_ls_weighting_details 'w=1/[\s^2^(Fo^2^)+(0.1000P)^2^] where P=(Fo^2^+2Fc^2^)/3'
_refine_ls_weighting_scheme calc
_refine_ls_wR_factor_gt 0.1608
_refine_ls_wR_factor_ref 0.1864
_reflns_Friedel_coverage 0.000
_reflns_number_gt 1728
_reflns_number_total 2560
_reflns_threshold_expression 'I > 2\s(I)'
_cod_data_source_file d4ce00217b2.cif
_cod_data_source_block exp_1313
_cod_depositor_comments 'Adding full bibliography for 7248586--7248590.cif.'
_cod_database_code 7248589
_shelx_shelxl_version_number 2018/3
_shelx_space_group_comment
;
The symmetry employed for this shelxl refinement is uniquely defined
by the following loop, which should always be used as a source of
symmetry information in preference to the above space-group names.
They are only intended as comments.
;
_shelx_estimated_absorpt_t_max 0.920
_shelx_estimated_absorpt_t_min 0.785
_diffrn_oxdiff_ac3_digest_frames
;
01a7d72e76aae5cb283ea2b7d237751d3300027a857
;
_reflns_odcompleteness_completeness 99.45
_reflns_odcompleteness_iscentric 1
_reflns_odcompleteness_theta 26.32
_olex2_refinement_description
;
1. Fixed Uiso
 At 1.2 times of:
  All C(H,H) groups
 At 1.5 times of:
  All C(H,H,H) groups
2.a Secondary CH2 refined with riding coordinates:
 C00A(H00A,H00B), C00C(H00C,H00D), C00D(H00E,H00F)
2.b Idealised Me refined as rotating group:
 C00E(H00G,H00H,H00I), C00F(H00J,H00K,H00L)
;
_olex2_date_sample_data_collection 2017-12-26
_olex2_submission_special_instructions 'No special instructions were received'
_oxdiff_exptl_absorpt_empirical_details
;
Empirical correction (ABSPACK) includes:
- Absorption correction using spherical harmonics
- Frame scaling
;
_oxdiff_exptl_absorpt_empirical_full_max 1.145
_oxdiff_exptl_absorpt_empirical_full_min 0.871

loop_
_space_group_symop_operation_xyz
'x, y, z'
'-x+1/2, -y, z+1/2'
'-x, y+1/2, -z+1/2'
'x+1/2, -y+1/2, -z'
'-x, -y, -z'
'x-1/2, y, -z-1/2'
'x, -y-1/2, z-1/2'
'-x-1/2, y-1/2, z'

loop_
_atom_site_label
_atom_site_type_symbol
_atom_site_fract_x
_atom_site_fract_y
_atom_site_fract_z
_atom_site_U_iso_or_equiv
_atom_site_adp_type
_atom_site_occupancy
_atom_site_site_symmetry_order
_atom_site_calc_flag
_atom_site_refinement_flags_posn
_atom_site_refinement_flags_adp
_atom_site_refinement_flags_occupancy
_atom_site_disorder_assembly
_atom_site_disorder_group
S001 S 0.28184(7) 0.51634(9) 0.41225(3) 0.0637(3) Uani 1 1 d . . . . .
O002 O 0.54438(17) 0.5932(2) 0.32170(9) 0.0590(5) Uani 1 1 d . . . . .
N003 N 0.38861(17) 0.44085(19) 0.30074(8) 0.0374(5) Uani 1 1 d . . . . .
O004 O 0.22876(16) 0.2939(2) 0.28166(9) 0.0633(6) Uani 1 1 d . . . . .
N005 N 0.44413(18) 0.3221(2) 0.39646(9) 0.0435(5) Uani 1 1 d . . . . .
C006 C 0.3783(2) 0.4146(2) 0.36691(10) 0.0388(5) Uani 1 1 d . . . . .
C007 C 0.4808(2) 0.5375(2) 0.28234(11) 0.0415(6) Uani 1 1 d . . . . .
C008 C 0.3050(2) 0.3739(3) 0.26026(11) 0.0419(5) Uani 1 1 d . . . . .
C009 C 0.4191(2) 0.3281(3) 0.46053(10) 0.0463(6) Uani 1 1 d . . . . .
C00A C 0.3161(2) 0.4099(3) 0.19191(11) 0.0509(6) Uani 1 1 d . . . . .
H00A H 0.260685 0.488732 0.182069 0.061 Uiso 1 1 calc R U . . .
H00B H 0.291654 0.325907 0.167363 0.061 Uiso 1 1 calc R U . . .
C00B C 0.3349(2) 0.4262(3) 0.47757(11) 0.0526(7) Uani 1 1 d . . . . .
C00C C 0.4919(3) 0.5697(3) 0.21374(11) 0.0540(7) Uani 1 1 d . . . . .
H00C H 0.448821 0.659423 0.204763 0.065 Uiso 1 1 calc R U . . .
H00D H 0.576903 0.585285 0.203809 0.065 Uiso 1 1 calc R U . . .
C00D C 0.4441(3) 0.4542(3) 0.17240(12) 0.0599(7) Uani 1 1 d . . . . .
H00E H 0.497195 0.370138 0.174403 0.072 Uiso 1 1 calc R U . . .
H00F H 0.442912 0.488645 0.129237 0.072 Uiso 1 1 calc R U . . .
C00E C 0.2904(3) 0.4634(4) 0.54278(13) 0.0788(10) Uani 1 1 d . . . . .
H00G H 0.309498 0.562986 0.552056 0.118 Uiso 1 1 calc R U . . .
H00H H 0.329347 0.401176 0.572968 0.118 Uiso 1 1 calc R U . . .
H00I H 0.204016 0.449593 0.544831 0.118 Uiso 1 1 calc R U . . .
C00F C 0.4863(3) 0.2290(3) 0.50375(13) 0.0748(9) Uani 1 1 d . . . . .
H00J H 0.478099 0.130549 0.489342 0.112 Uiso 1 1 calc R U . . .
H00K H 0.453428 0.237296 0.545462 0.112 Uiso 1 1 calc R U . . .
H00L H 0.570718 0.255415 0.504316 0.112 Uiso 1 1 calc R U . . .

loop_
_atom_site_aniso_label
_atom_site_aniso_U_11
_atom_site_aniso_U_22
_atom_site_aniso_U_33
_atom_site_aniso_U_23
_atom_site_aniso_U_13
_atom_site_aniso_U_12
S001 0.0578(5) 0.0982(6) 0.0352(4) -0.0107(3) -0.0022(3) 0.0273(4)
O002 0.0619(12) 0.0606(11) 0.0544(11) -0.0002(9) -0.0121(9) -0.0157(9)
N003 0.0420(10) 0.0444(10) 0.0258(9) 0.0006(8) -0.0016(8) -0.0002(8)
O004 0.0566(11) 0.0857(13) 0.0477(11) -0.0048(10) -0.0017(8) -0.0265(10)
N005 0.0574(12) 0.0431(10) 0.0298(10) 0.0013(8) -0.0009(9) 0.0007(9)
C006 0.0425(12) 0.0458(12) 0.0281(11) -0.0048(9) -0.0014(9) -0.0026(10)
C007 0.0431(12) 0.0410(11) 0.0402(13) 0.0008(10) -0.0030(10) 0.0013(11)
C008 0.0396(12) 0.0519(13) 0.0344(12) -0.0047(10) -0.0046(10) 0.0034(11)
C009 0.0546(13) 0.0545(13) 0.0298(12) 0.0037(10) -0.0014(11) -0.0131(12)
C00A 0.0502(14) 0.0713(16) 0.0313(13) -0.0009(12) -0.0082(11) 0.0073(13)
C00B 0.0496(14) 0.0793(17) 0.0288(12) -0.0061(12) -0.0005(11) -0.0054(13)
C00C 0.0598(16) 0.0609(15) 0.0414(14) 0.0091(12) 0.0043(12) -0.0012(13)
C00D 0.0713(18) 0.0733(17) 0.0352(14) 0.0020(13) 0.0008(13) 0.0044(15)
C00E 0.0661(19) 0.141(3) 0.0299(14) -0.0151(17) 0.0049(13) -0.0013(19)
C00F 0.108(2) 0.0685(18) 0.0479(17) 0.0180(14) -0.0100(18) 0.0071(17)

loop_
_atom_type_symbol
_atom_type_description
_atom_type_scat_dispersion_real
_atom_type_scat_dispersion_imag
_atom_type_scat_source
C C 0.0033 0.0016 'International Tables Vol C Tables 4.2.6.8 and 6.1.1.4'
H H 0.0000 0.0000 'International Tables Vol C Tables 4.2.6.8 and 6.1.1.4'
N N 0.0061 0.0033 'International Tables Vol C Tables 4.2.6.8 and 6.1.1.4'
O O 0.0106 0.0060 'International Tables Vol C Tables 4.2.6.8 and 6.1.1.4'
S S 0.1246 0.1234 'International Tables Vol C Tables 4.2.6.8 and 6.1.1.4'

loop_
_geom_angle_atom_site_label_1
_geom_angle_atom_site_label_2
_geom_angle_atom_site_label_3
_geom_angle
_geom_angle_site_symmetry_1
_geom_angle_site_symmetry_3
_geom_angle_publ_flag
C006 S001 C00B 88.86(12) . . ?
C007 N003 C006 115.96(18) . . ?
C008 N003 C006 118.46(18) . . ?
C008 N003 C007 125.53(19) . . ?
C006 N005 C009 109.9(2) . . ?
N003 C006 S001 120.68(16) . . ?
N005 C006 S001 115.96(17) . . ?
N005 C006 N003 123.2(2) . . ?
O002 C007 N003 119.7(2) . . ?
O002 C007 C00C 123.1(2) . . ?
N003 C007 C00C 117.2(2) . . ?
N003 C008 C00A 116.4(2) . . ?
O004 C008 N003 119.6(2) . . ?
O004 C008 C00A 124.0(2) . . ?
N005 C009 C00F 118.8(2) . . ?
C00B C009 N005 115.3(2) . . ?
C00B C009 C00F 125.9(2) . . ?
C008 C00A H00A 108.9 . . ?
C008 C00A H00B 108.9 . . ?
C008 C00A C00D 113.5(2) . . ?
H00A C00A H00B 107.7 . . ?
C00D C00A H00A 108.9 . . ?
C00D C00A H00B 108.9 . . ?
C009 C00B S001 109.93(18) . . ?
C009 C00B C00E 128.6(2) . . ?
C00E C00B S001 121.4(2) . . ?
C007 C00C H00C 108.7 . . ?
C007 C00C H00D 108.7 . . ?
H00C C00C H00D 107.6 . . ?
C00D C00C C007 114.2(2) . . ?
C00D C00C H00C 108.7 . . ?
C00D C00C H00D 108.7 . . ?
C00A C00D H00E 109.4 . . ?
C00A C00D H00F 109.4 . . ?
C00C C00D C00A 111.1(2) . . ?
C00C C00D H00E 109.4 . . ?
C00C C00D H00F 109.4 . . ?
H00E C00D H00F 108.0 . . ?
C00B C00E H00G 109.5 . . ?
C00B C00E H00H 109.5 . . ?
C00B C00E H00I 109.5 . . ?
H00G C00E H00H 109.5 . . ?
H00G C00E H00I 109.5 . . ?
H00H C00E H00I 109.5 . . ?
C009 C00F H00J 109.5 . . ?
C009 C00F H00K 109.5 . . ?
C009 C00F H00L 109.5 . . ?
H00J C00F H00K 109.5 . . ?
H00J C00F H00L 109.5 . . ?
H00K C00F H00L 109.5 . . ?

loop_
_geom_bond_atom_site_label_1
_geom_bond_atom_site_label_2
_geom_bond_distance
_geom_bond_site_symmetry_2
_geom_bond_publ_flag
S001 C006 1.711(2) . ?
S001 C00B 1.718(3) . ?
O002 C007 1.205(3) . ?
N003 C006 1.431(3) . ?
N003 C007 1.404(3) . ?
N003 C008 1.402(3) . ?
O004 C008 1.205(3) . ?
N005 C006 1.282(3) . ?
N005 C009 1.390(3) . ?
C007 C00C 1.492(3) . ?
C008 C00A 1.494(3) . ?
C009 C00B 1.343(3) . ?
C009 C00F 1.490(3) . ?
C00A H00A 0.9700 . ?
C00A H00B 0.9700 . ?
C00A C00D 1.523(4) . ?
C00B C00E 1.509(3) . ?
C00C H00C 0.9700 . ?
C00C H00D 0.9700 . ?
C00C C00D 1.475(4) . ?
C00D H00E 0.9700 . ?
C00D H00F 0.9700 . ?
C00E H00G 0.9600 . ?
C00E H00H 0.9600 . ?
C00E H00I 0.9600 . ?
C00F H00J 0.9600 . ?
C00F H00K 0.9600 . ?
C00F H00L 0.9600 . ?

loop_
_geom_torsion_atom_site_label_1
_geom_torsion_atom_site_label_2
_geom_torsion_atom_site_label_3
_geom_torsion_atom_site_label_4
_geom_torsion
_geom_torsion_site_symmetry_1
_geom_torsion_site_symmetry_2
_geom_torsion_site_symmetry_3
_geom_torsion_site_symmetry_4
_geom_torsion_publ_flag
O002 C007 C00C C00D 156.9(3) . . . . ?
N003 C007 C00C C00D -25.2(3) . . . . ?
N003 C008 C00A C00D 26.5(3) . . . . ?
O004 C008 C00A C00D -154.5(3) . . . . ?
N005 C009 C00B S001 0.3(3) . . . . ?
N005 C009 C00B C00E -177.8(2) . . . . ?
C006 S001 C00B C009 -0.2(2) . . . . ?
C006 S001 C00B C00E 178.0(2) . . . . ?
C006 N003 C007 O002 -0.6(3) . . . . ?
C006 N003 C007 C00C -178.6(2) . . . . ?
C006 N003 C008 O004 -1.7(3) . . . . ?
C006 N003 C008 C00A 177.36(19) . . . . ?
C006 N005 C009 C00B -0.3(3) . . . . ?
C006 N005 C009 C00F -179.9(2) . . . . ?
C007 N003 C006 S001 92.6(2) . . . . ?
C007 N003 C006 N005 -83.0(3) . . . . ?
C007 N003 C008 O004 -179.2(2) . . . . ?
C007 N003 C008 C00A -0.1(3) . . . . ?
C007 C00C C00D C00A 50.4(3) . . . . ?
C008 N003 C006 S001 -85.1(2) . . . . ?
C008 N003 C006 N005 99.3(3) . . . . ?
C008 N003 C007 O002 177.0(2) . . . . ?
C008 N003 C007 C00C -1.1(3) . . . . ?
C008 C00A C00D C00C -51.4(3) . . . . ?
C009 N005 C006 S001 0.1(2) . . . . ?
C009 N005 C006 N003 175.90(19) . . . . ?
C00B S001 C006 N003 -175.86(18) . . . . ?
C00B S001 C006 N005 0.1(2) . . . . ?
C00F C009 C00B S001 179.9(2) . . . . ?
C00F C009 C00B C00E 1.8(4) . . . . ?
